data_8103713
loop_
_publ_author_name
'Meyer, H.J.'

_publ_section_title
;
 Struktur und Fehlordnung des Vaterits
;
_journal_name_full
;
Zeitschrift fuer Kristallographie, Kristallgeometrie, Kristallphysik, 
Kristallchemie (-144,1977)
;
_journal_page_first 183
_journal_page_last 212
_journal_volume 128
_journal_year 1969
_chemical_formula_sum 'C Ca O3'
_chemical_name_systematic 'Ca (C O3)'
_space_group_IT_number 194
_symmetry_space_group_name_Hall '-P 6c 2c'
_symmetry_space_group_name_H-M 'P 63/m m c'
_cell_angle_alpha 90
_cell_angle_beta 90
_cell_angle_gamma 120
_cell_formula_units_Z 12
_cell_length_a 7.148
_cell_length_b 7.148
_cell_length_c 16.949
_cell_volume 749.970
_citation_journal_id_ASTM ZEKGAX
_cod_data_source_file Meyer_ZEKGAX_1969_1852.cif
_cod_data_source_block C1Ca1O3
_cod_original_cell_volume 749.9698
_cod_original_formula_sum 'C1 Ca1 O3'
_cod_database_code 8103713

loop_
_symmetry_equiv_pos_as_xyz
x,y,z
x-y,x,z+1/2
-y,x-y,z
-x,-y,z+1/2
-x+y,-x,z
y,-x+y,z+1/2
-y,-x,-z+1/2
x-y,-y,-z
x,x-y,-z+1/2
y,x,-z
-x+y,y,-z+1/2
-x,-x+y,-z
-x,-y,-z
-x+y,-x,-z-1/2
y,-x+y,-z
x,y,-z-1/2
x-y,x,-z
-y,x-y,-z-1/2
y,x,z-1/2
-x+y,y,z
-x,-x+y,z-1/2
-y,-x,z
x-y,-y,z-1/2
x,x-y,z

loop_
_atom_site_label
_atom_site_type_symbol
_atom_site_fract_x
_atom_site_fract_y
_atom_site_fract_z
_atom_site_occupancy
_atom_site_U_iso_or_equiv
O1 O-2 0.291 0.5255 0.125 0.5 0.0
C1 C+4 0.3134 0.3806 0.125 0.5 0.0
Ca2 Ca+2 0.0135 -0.0135 0 0.857 0.0
Ca1 Ca+2 0 0 0 0.857 0.0
O2 O-2 0.325 0.308 0.0548 1 0.0
